data_8106905
loop_
_publ_author_name
'An, Zhe'
'Zhu, Ling'
'Zhao, Xin-Hua'

_publ_section_title
;
 Crystal structure of diaquabis(\m2-biphenyl-2,2&#x2032;-dicarboxylato-\k2
 O:O&#x2032;)bis(1-ethyl-6-fluoro-1,4-dihydro-4-oxo-7-(1-piperazinyl)-3-quinolinecarboxylato)zinc(II),
 C60H56N6Zn2O16F2
;
_journal_issue 2
_journal_name_full 'Zeitschrift f\"ur Kristallographie - New Crystal Structures'
_journal_page_first 451
_journal_page_last 453
_journal_paper_doi 10.1515/ncrs-2015-0131
_journal_volume 231
_journal_year 2016
_chemical_formula_moiety 'C60 H56 F2 N6 O16 Zn2'
_chemical_formula_sum 'C60 H56 F2 N6 O16 Zn2'
_chemical_formula_weight 1285.89
_space_group_crystal_system triclinic
_space_group_IT_number 2
_space_group_name_Hall '-P 1'
_space_group_name_H-M_alt 'P -1'
_atom_sites_solution_hydrogens geom
_atom_sites_solution_primary direct
_atom_sites_solution_secondary difmap
_cell_angle_alpha 110.882(2)
_cell_angle_beta 101.247(2)
_cell_angle_gamma 92.841(2)
_cell_formula_units_Z 1
_cell_length_a 9.4907(15)
_cell_length_b 11.6769(19)
_cell_length_c 13.905(2)
_cell_measurement_reflns_used 3733
_cell_measurement_temperature 293(2)
_cell_measurement_theta_max 26.13
_cell_measurement_theta_min 2.21
_cell_volume 1400.1(4)
_computing_cell_refinement 'SAINT v8.34A (Bruker, 2013)'
_computing_data_collection 'Bruker SMART'
_computing_data_reduction 'SAINT v8.34A (Bruker, 2013)'
_computing_molecular_graphics 'Olex2 (Dolomanov et al., 2009)'
_computing_publication_material 'Olex2 (Dolomanov et al., 2009)'
_computing_structure_refinement 'XL (Sheldrick, 2008)'
_computing_structure_solution 'SHELXS-97 (Sheldrick, 1990)'
_diffrn_ambient_temperature 293(2)
_diffrn_measured_fraction_theta_full 0.996
_diffrn_measured_fraction_theta_max 0.996
_diffrn_measurement_device_type 'CCD area detector'
_diffrn_measurement_method 'phi and omega scans'
_diffrn_radiation_monochromator graphite
_diffrn_radiation_type MoK\a
_diffrn_radiation_wavelength 0.71073
_diffrn_reflns_av_R_equivalents 0.0216
_diffrn_reflns_av_unetI/netI 0.0367
_diffrn_reflns_limit_h_max 11
_diffrn_reflns_limit_h_min -11
_diffrn_reflns_limit_k_max 13
_diffrn_reflns_limit_k_min -13
_diffrn_reflns_limit_l_max 16
_diffrn_reflns_limit_l_min -16
_diffrn_reflns_number 9824
_diffrn_reflns_theta_full 25.00
_diffrn_reflns_theta_max 25.00
_diffrn_reflns_theta_min 1.61
_diffrn_source 'fine-focus sealed tube'
_exptl_absorpt_coefficient_mu 0.942
_exptl_absorpt_correction_T_max 0.8340
_exptl_absorpt_correction_T_min 0.8340
_exptl_absorpt_correction_type multi-scan
_exptl_absorpt_process_details SADABS
_exptl_crystal_colour colorless
_exptl_crystal_density_diffrn 1.525
_exptl_crystal_density_meas .
_exptl_crystal_density_method 'not measured'
_exptl_crystal_description prism
_exptl_crystal_F_000 664
_exptl_crystal_size_max 0.2
_exptl_crystal_size_mid 0.2
_exptl_crystal_size_min 0.2
_refine_diff_density_max 0.385
_refine_diff_density_min -0.455
_refine_diff_density_rms 0.124
_refine_ls_extinction_method none
_refine_ls_goodness_of_fit_ref 1.148
_refine_ls_hydrogen_treatment constr
_refine_ls_matrix_type full
_refine_ls_number_parameters 388
_refine_ls_number_reflns 4916
_refine_ls_number_restraints 0
_refine_ls_restrained_S_all 1.148
_refine_ls_R_factor_all 0.0452
_refine_ls_R_factor_gt 0.0328
_refine_ls_shift/su_max 0.001
_refine_ls_shift/su_mean 0.000
_refine_ls_structure_factor_coef Fsqd
_refine_ls_weighting_details 'calc w=1/[\s^2^(Fo^2^)+(0.0601P)^2^+0.2243P] where P=(Fo^2^+2Fc^2^)/3'
_refine_ls_weighting_scheme calc
_refine_ls_wR_factor_gt 0.0872
_refine_ls_wR_factor_ref 0.1104
_reflns_number_gt 4128
_reflns_number_total 4916
_reflns_threshold_expression >2sigma(I)
_cod_data_source_file suppl_ncrs-2015-0131_suppl.cif
_cod_data_source_block a
_cod_database_code 8106905
_olex2_refinement_description
;
1. Fixed Uiso
 At 1.2 times of:
  All C(H) groups, All C(H,H) groups, All N(H,H) groups
 At 1.5 times of:
  All C(H,H,H) groups, All O(H,H) groups
2.a Riding coordinates:
 O1W(H1WA,H1WB)
2.b Secondary CH2 refined with riding coordinates:
 C11(H11A,H11B), C13(H13A,H13B), C14(H14A,H14B), C15(H15A,H15B), C16(H16A,
 H16B), N3(H3A,H3B)
2.c Me refined with riding coordinates:
 C12(H12A,H12B,H12C)
2.d Aromatic/amide H refined with riding coordinates:
 C1(H1), C6(H6), C9(H9), C18(H18), C19(H19), C20(H20), C21(H21), C24(H24),
 C25(H25), C26(H26), C27(H27)
;
_olex2_submission_special_instructions 'No special instructions were received'

loop_
_space_group_symop_id
_space_group_symop_operation_xyz
1 'x, y, z'
2 '-x, -y, -z'

loop_
_atom_site_label
_atom_site_type_symbol
_atom_site_fract_x
_atom_site_fract_y
_atom_site_fract_z
_atom_site_U_iso_or_equiv
_atom_site_adp_type
_atom_site_occupancy
_atom_site_calc_flag
_atom_site_disorder_assembly
_atom_site_disorder_group
_atom_site_refinement_flags_posn
Zn1 Zn 0.60421(3) 0.70078(3) 0.09713(2) 0.02595(13) Uani 1 d . . .
C1 C 0.8495(3) 1.0691(3) 0.3677(2) 0.0303(7) Uani 1 d . . .
H1 H 0.9011 1.1225 0.3470 0.036 Uiso 1 calc . . R
C2 C 0.7711(3) 0.9650(3) 0.2898(2) 0.0246(6) Uani 1 d . . .
C3 C 0.6892(3) 0.8816(3) 0.3188(2) 0.0243(6) Uani 1 d . . .
C4 C 0.6981(3) 0.9163(3) 0.4314(2) 0.0256(6) Uani 1 d . . .
C5 C 0.7829(3) 1.0241(3) 0.5072(2) 0.0253(6) Uani 1 d . . .
C6 C 0.7901(3) 1.0540(3) 0.6156(2) 0.0286(6) Uani 1 d . . .
H6 H 0.8456 1.1267 0.6646 0.034 Uiso 1 calc . . R
C7 C 0.7160(3) 0.9771(3) 0.6506(2) 0.0280(6) Uani 1 d . . .
C8 C 0.6330(4) 0.8689(3) 0.5718(2) 0.0374(8) Uani 1 d . . .
C9 C 0.6218(3) 0.8393(3) 0.4672(2) 0.0356(8) Uani 1 d . . .
H9 H 0.5635 0.7678 0.4187 0.043 Uiso 1 calc . . R
C10 C 0.7687(3) 0.9510(3) 0.1776(2) 0.0261(6) Uani 1 d . . .
C11 C 0.9311(4) 1.2254(3) 0.5455(2) 0.0411(8) Uani 1 d . . .
H11A H 0.9994 1.2555 0.5136 0.049 Uiso 1 calc . . R
H11B H 0.9848 1.2199 0.6103 0.049 Uiso 1 calc . . R
C12 C 0.8224(5) 1.3155(3) 0.5711(3) 0.0597(11) Uani 1 d . . .
H12A H 0.8722 1.3952 0.6184 0.090 Uiso 1 calc . . R
H12B H 0.7559 1.2867 0.6040 0.090 Uiso 1 calc . . R
H12C H 0.7700 1.3217 0.5071 0.090 Uiso 1 calc . . R
C13 C 0.8336(4) 1.1037(3) 0.8347(2) 0.0378(8) Uani 1 d . . .
H13A H 0.7895 1.1794 0.8477 0.045 Uiso 1 calc . . R
H13B H 0.9183 1.1122 0.8072 0.045 Uiso 1 calc . . R
C14 C 0.8775(4) 1.0809(3) 0.9367(2) 0.0410(8) Uani 1 d . . .
H14A H 0.9286 1.0089 0.9239 0.049 Uiso 1 calc . . R
H14B H 0.9433 1.1513 0.9890 0.049 Uiso 1 calc . . R
C15 C 0.6399(4) 0.9615(3) 0.8985(2) 0.0404(8) Uani 1 d . . .
H15A H 0.5541 0.9567 0.9258 0.049 Uiso 1 calc . . R
H15B H 0.6771 0.8826 0.8833 0.049 Uiso 1 calc . . R
C16 C 0.6005(3) 0.9875(3) 0.7981(2) 0.0393(8) Uani 1 d . . .
H16A H 0.5303 0.9208 0.7451 0.047 Uiso 1 calc . . R
H16B H 0.5569 1.0635 0.8123 0.047 Uiso 1 calc . . R
C17 C 0.3802(3) 0.5802(3) -0.2273(2) 0.0259(6) Uani 1 d . . .
C18 C 0.4838(3) 0.5437(3) -0.2866(2) 0.0338(7) Uani 1 d . . .
H18 H 0.5813 0.5608 -0.2524 0.041 Uiso 1 calc . . R
C19 C 0.4460(3) 0.4832(3) -0.3942(2) 0.0394(8) Uani 1 d . . .
H19 H 0.5173 0.4590 -0.4320 0.047 Uiso 1 calc . . R
C20 C 0.3018(4) 0.4582(3) -0.4465(2) 0.0399(8) Uani 1 d . . .
H20 H 0.2755 0.4189 -0.5196 0.048 Uiso 1 calc . . R
C21 C 0.1973(3) 0.4920(3) -0.3891(2) 0.0330(7) Uani 1 d . . .
H21 H 0.1004 0.4748 -0.4246 0.040 Uiso 1 calc . . R
C22 C 0.2329(3) 0.5515(3) -0.2791(2) 0.0257(6) Uani 1 d . . .
C23 C 0.1106(3) 0.5794(3) -0.2242(2) 0.0271(6) Uani 1 d . . .
C24 C 0.0295(3) 0.6713(3) -0.2368(3) 0.0388(8) Uani 1 d . . .
H24 H 0.0564 0.7164 -0.2751 0.047 Uiso 1 calc . . R
C25 C -0.0900(4) 0.6968(3) -0.1938(3) 0.0484(9) Uani 1 d . . .
H25 H -0.1426 0.7589 -0.2025 0.058 Uiso 1 calc . . R
C26 C -0.1309(3) 0.6287(4) -0.1373(3) 0.0488(9) Uani 1 d . . .
H26 H -0.2098 0.6464 -0.1064 0.059 Uiso 1 calc . . R
C27 C -0.0546(3) 0.5355(3) -0.1274(2) 0.0409(8) Uani 1 d . . .
H27 H -0.0843 0.4887 -0.0913 0.049 Uiso 1 calc . . R
C28 C 0.0663(3) 0.5091(3) -0.1699(2) 0.0276(6) Uani 1 d . . .
C29 C 0.4297(3) 0.6512(3) -0.1108(2) 0.0290(7) Uani 1 d . . .
C30 C 0.1418(3) 0.4024(3) -0.1587(2) 0.0284(7) Uani 1 d . . .
O1 O 0.6101(2) 0.78335(19) 0.25508(14) 0.0351(5) Uani 1 d . . .
O1W O 0.4016(2) 0.61509(19) 0.09683(15) 0.0362(5) Uani 1 d . . .
H1WA H 0.3464 0.5890 0.0320 0.054 Uiso 1 d . . R
H1WB H 0.4327 0.5685 0.1308 0.054 Uiso 1 d . . R
O2 O 0.6851(2) 0.86487(18) 0.10127(14) 0.0333(5) Uani 1 d . . .
O3 O 0.8480(2) 1.0301(2) 0.16431(15) 0.0408(6) Uani 1 d . . .
O4 O 0.54960(19) 0.62830(19) -0.06517(14) 0.0300(5) Uani 1 d . . .
O5 O 0.3565(2) 0.7273(2) -0.06337(18) 0.0500(6) Uani 1 d . . .
O6 O 0.2731(2) 0.43082(18) -0.10317(15) 0.0315(5) Uani 1 d . . .
O7 O 0.0770(2) 0.2968(2) -0.20082(19) 0.0470(6) Uani 1 d . . .
N1 N 0.8587(3) 1.1011(2) 0.47212(17) 0.0304(6) Uani 1 d . . .
N2 N 0.7303(2) 0.9989(2) 0.75821(17) 0.0293(6) Uani 1 d . . .
N3 N 0.7510(3) 1.0609(2) 0.97891(18) 0.0364(6) Uani 1 d . . .
H3A H 0.7114 1.1316 1.0001 0.044 Uiso 1 calc . . R
H3B H 0.7803 1.0406 1.0356 0.044 Uiso 1 calc . . R
F1 F 0.5653(3) 0.7863(2) 0.60265(14) 0.0667(7) Uani 1 d . . .

loop_
_atom_site_aniso_label
_atom_site_aniso_U_11
_atom_site_aniso_U_22
_atom_site_aniso_U_33
_atom_site_aniso_U_23
_atom_site_aniso_U_13
_atom_site_aniso_U_12
Zn1 0.0308(2) 0.0247(2) 0.01785(18) 0.00399(14) 0.00428(13) -0.00085(14)
C1 0.0381(17) 0.0338(18) 0.0211(14) 0.0152(13) 0.0042(12) -0.0058(13)
C2 0.0312(15) 0.0260(16) 0.0151(13) 0.0080(12) 0.0024(11) -0.0005(12)
C3 0.0304(15) 0.0249(16) 0.0169(13) 0.0071(12) 0.0059(11) 0.0013(12)
C4 0.0336(15) 0.0260(16) 0.0170(13) 0.0083(12) 0.0062(11) -0.0018(12)
C5 0.0320(15) 0.0256(16) 0.0177(13) 0.0090(12) 0.0039(11) -0.0015(12)
C6 0.0386(17) 0.0273(16) 0.0153(13) 0.0048(12) 0.0030(12) -0.0013(13)
C7 0.0334(16) 0.0349(18) 0.0172(13) 0.0112(13) 0.0060(12) 0.0057(13)
C8 0.053(2) 0.0345(19) 0.0262(16) 0.0132(14) 0.0131(14) -0.0101(15)
C9 0.0507(19) 0.0312(18) 0.0201(14) 0.0071(13) 0.0066(13) -0.0137(14)
C10 0.0317(15) 0.0297(17) 0.0188(14) 0.0108(13) 0.0062(12) 0.0053(13)
C11 0.057(2) 0.0338(19) 0.0232(15) 0.0074(14) 0.0003(14) -0.0209(16)
C12 0.084(3) 0.032(2) 0.047(2) 0.0073(17) -0.003(2) -0.009(2)
C13 0.052(2) 0.041(2) 0.0171(14) 0.0106(14) 0.0038(13) -0.0059(15)
C14 0.0492(19) 0.052(2) 0.0175(14) 0.0130(15) 0.0003(13) -0.0038(16)
C15 0.0463(19) 0.057(2) 0.0272(16) 0.0188(16) 0.0216(15) 0.0086(16)
C16 0.0327(17) 0.063(2) 0.0249(15) 0.0163(16) 0.0111(13) 0.0094(15)
C17 0.0268(15) 0.0277(16) 0.0241(14) 0.0120(12) 0.0042(12) 0.0011(12)
C18 0.0261(15) 0.046(2) 0.0309(16) 0.0175(15) 0.0060(12) 0.0003(14)
C19 0.0418(18) 0.054(2) 0.0309(17) 0.0208(16) 0.0174(14) 0.0064(16)
C20 0.050(2) 0.046(2) 0.0219(15) 0.0123(14) 0.0066(14) -0.0005(16)
C21 0.0313(16) 0.0394(19) 0.0255(15) 0.0141(14) -0.0015(12) -0.0046(13)
C22 0.0259(14) 0.0275(16) 0.0265(14) 0.0143(13) 0.0049(12) 0.0008(12)
C23 0.0226(14) 0.0294(17) 0.0245(14) 0.0074(13) 0.0002(11) 0.0009(12)
C24 0.0358(18) 0.0366(19) 0.0427(19) 0.0171(16) 0.0016(14) 0.0052(14)
C25 0.0321(18) 0.047(2) 0.054(2) 0.0087(18) 0.0012(16) 0.0141(16)
C26 0.0237(16) 0.067(3) 0.043(2) 0.0058(18) 0.0081(14) 0.0085(16)
C27 0.0253(16) 0.061(2) 0.0339(17) 0.0161(17) 0.0057(13) -0.0017(15)
C28 0.0209(14) 0.0333(17) 0.0226(14) 0.0066(13) 0.0004(11) -0.0030(12)
C29 0.0266(15) 0.0303(17) 0.0269(15) 0.0081(13) 0.0048(12) -0.0012(13)
C30 0.0288(15) 0.0371(18) 0.0196(14) 0.0121(13) 0.0054(12) -0.0034(13)
O1 0.0505(13) 0.0304(12) 0.0166(9) 0.0016(9) 0.0087(9) -0.0148(10)
O1W 0.0347(12) 0.0399(13) 0.0279(11) 0.0068(10) 0.0064(9) -0.0016(10)
O2 0.0495(13) 0.0301(12) 0.0148(9) 0.0067(9) 0.0011(9) -0.0082(10)
O3 0.0561(14) 0.0430(14) 0.0213(10) 0.0141(10) 0.0064(10) -0.0173(11)
O4 0.0235(10) 0.0389(13) 0.0208(10) 0.0052(9) 0.0021(8) 0.0004(9)
O5 0.0471(14) 0.0420(15) 0.0432(14) -0.0040(11) 0.0057(11) 0.0175(12)
O6 0.0274(10) 0.0299(12) 0.0296(11) 0.0077(9) -0.0031(8) 0.0001(9)
O7 0.0404(13) 0.0368(14) 0.0537(15) 0.0160(12) -0.0064(11) -0.0107(11)
N1 0.0433(14) 0.0274(14) 0.0142(11) 0.0057(10) 0.0007(10) -0.0121(11)
N2 0.0337(13) 0.0411(16) 0.0145(11) 0.0109(11) 0.0084(10) 0.0029(11)
N3 0.0596(17) 0.0383(16) 0.0172(12) 0.0124(11) 0.0150(12) 0.0193(13)
F1 0.1107(18) 0.0554(14) 0.0300(10) 0.0122(10) 0.0255(11) -0.0348(13)

loop_
_atom_type_symbol
_atom_type_description
_atom_type_scat_dispersion_real
_atom_type_scat_dispersion_imag
_atom_type_scat_source
C C 0.0030 0.0020 'International Tables Vol C Tables 4.2.6.8 and 6.1.1.4'
H H 0.0000 0.0000 'International Tables Vol C Tables 4.2.6.8 and 6.1.1.4'
F F 0.0170 0.0100 'International Tables Vol C Tables 4.2.6.8 and 6.1.1.4'
N N 0.0060 0.0030 'International Tables Vol C Tables 4.2.6.8 and 6.1.1.4'
O O 0.0110 0.0060 'International Tables Vol C Tables 4.2.6.8 and 6.1.1.4'
Zn Zn 0.2840 1.4300 'International Tables Vol C Tables 4.2.6.8 and 6.1.1.4'

loop_
_geom_angle_atom_site_label_1
_geom_angle_atom_site_label_2
_geom_angle_atom_site_label_3
_geom_angle
_geom_angle_site_symmetry_1
_geom_angle_site_symmetry_3
O1 Zn1 O1W 81.77(8) . .
O1 Zn1 O4 166.54(8) . .
O2 Zn1 O1 88.24(8) . .
O2 Zn1 O1W 137.31(9) . .
O2 Zn1 O4 92.30(8) . .
O4 Zn1 O1W 88.77(7) . .
O6 Zn1 O1 98.60(9) 2_665 .
O6 Zn1 O1W 99.97(8) 2_665 .
O6 Zn1 O2 122.59(8) 2_665 .
O6 Zn1 O4 92.43(8) 2_665 .
C2 C1 H1 117.2 . .
N1 C1 H1 117.2 . .
N1 C1 C2 125.6(3) . .
C1 C2 C3 118.7(2) . .
C1 C2 C10 116.9(2) . .
C3 C2 C10 124.3(2) . .
C2 C3 C4 115.8(2) . .
O1 C3 C2 125.4(2) . .
O1 C3 C4 118.8(2) . .
C5 C4 C3 122.3(2) . .
C5 C4 C9 118.0(2) . .
C9 C4 C3 119.7(2) . .
C4 C5 C6 120.7(2) . .
N1 C5 C4 118.3(2) . .
N1 C5 C6 121.1(2) . .
C5 C6 H6 119.4 . .
C7 C6 C5 121.1(3) . .
C7 C6 H6 119.4 . .
C6 C7 C8 116.4(2) . .
C6 C7 N2 122.5(3) . .
N2 C7 C8 120.9(3) . .
C9 C8 C7 123.7(3) . .
C9 C8 F1 117.7(3) . .
F1 C8 C7 118.6(2) . .
C4 C9 H9 119.9 . .
C8 C9 C4 120.1(3) . .
C8 C9 H9 119.9 . .
O2 C10 C2 120.4(2) . .
O3 C10 C2 117.2(2) . .
O3 C10 O2 122.4(2) . .
H11A C11 H11B 108.0 . .
C12 C11 H11A 109.4 . .
C12 C11 H11B 109.4 . .
N1 C11 H11A 109.4 . .
N1 C11 H11B 109.4 . .
N1 C11 C12 111.2(3) . .
C11 C12 H12A 109.5 . .
C11 C12 H12B 109.5 . .
C11 C12 H12C 109.5 . .
H12A C12 H12B 109.5 . .
H12A C12 H12C 109.5 . .
H12B C12 H12C 109.5 . .
H13A C13 H13B 108.4 . .
C14 C13 H13A 110.0 . .
C14 C13 H13B 110.0 . .
N2 C13 H13A 110.0 . .
N2 C13 H13B 110.0 . .
N2 C13 C14 108.5(3) . .
C13 C14 H14A 109.2 . .
C13 C14 H14B 109.2 . .
H14A C14 H14B 107.9 . .
N3 C14 C13 112.0(3) . .
N3 C14 H14A 109.2 . .
N3 C14 H14B 109.2 . .
H15A C15 H15B 108.2 . .
C16 C15 H15A 109.6 . .
C16 C15 H15B 109.6 . .
N3 C15 H15A 109.6 . .
N3 C15 H15B 109.6 . .
N3 C15 C16 110.1(3) . .
C15 C16 H16A 109.6 . .
C15 C16 H16B 109.6 . .
H16A C16 H16B 108.2 . .
N2 C16 C15 110.1(2) . .
N2 C16 H16A 109.6 . .
N2 C16 H16B 109.6 . .
C18 C17 C22 118.9(3) . .
C18 C17 C29 118.8(2) . .
C22 C17 C29 122.3(2) . .
C17 C18 H18 119.1 . .
C19 C18 C17 121.8(3) . .
C19 C18 H18 119.1 . .
C18 C19 H19 120.1 . .
C18 C19 C20 119.9(3) . .
C20 C19 H19 120.1 . .
C19 C20 H20 120.3 . .
C21 C20 C19 119.3(3) . .
C21 C20 H20 120.3 . .
C20 C21 H21 119.1 . .
C20 C21 C22 121.9(3) . .
C22 C21 H21 119.1 . .
C17 C22 C23 124.3(2) . .
C21 C22 C17 118.2(3) . .
C21 C22 C23 117.5(2) . .
C24 C23 C22 118.2(3) . .
C24 C23 C28 118.9(3) . .
C28 C23 C22 122.5(3) . .
C23 C24 H24 119.3 . .
C25 C24 C23 121.3(3) . .
C25 C24 H24 119.3 . .
C24 C25 H25 120.3 . .
C24 C25 C26 119.4(3) . .
C26 C25 H25 120.3 . .
C25 C26 H26 120.2 . .
C27 C26 C25 119.7(3) . .
C27 C26 H26 120.2 . .
C26 C27 H27 119.2 . .
C26 C27 C28 121.5(3) . .
C28 C27 H27 119.2 . .
C23 C28 C30 122.5(2) . .
C27 C28 C23 119.1(3) . .
C27 C28 C30 118.4(3) . .
O4 C29 C17 116.3(2) . .
O5 C29 C17 120.4(3) . .
O5 C29 O4 123.2(3) . .
O6 C30 C28 115.7(2) . .
O7 C30 C28 119.7(3) . .
O7 C30 O6 124.5(3) . .
C3 O1 Zn1 126.04(17) . .
Zn1 O1W H1WA 108.6 . .
Zn1 O1W H1WB 98.9 . .
H1WA O1W H1WB 125.7 . .
C10 O2 Zn1 128.29(17) . .
C29 O4 Zn1 117.48(17) . .
C30 O6 Zn1 120.46(19) . 2_665
C1 N1 C5 119.4(2) . .
C1 N1 C11 118.9(2) . .
C5 N1 C11 121.1(2) . .
C7 N2 C13 117.7(2) . .
C7 N2 C16 119.4(2) . .
C13 N2 C16 110.3(2) . .
C14 N3 C15 111.6(2) . .
C14 N3 H3A 109.3 . .
C14 N3 H3B 109.3 . .
C15 N3 H3A 109.3 . .
C15 N3 H3B 109.3 . .
H3A N3 H3B 108.0 . .

loop_
_geom_bond_atom_site_label_1
_geom_bond_atom_site_label_2
_geom_bond_distance
_geom_bond_site_symmetry_2
Zn1 O1 2.0478(19) .
Zn1 O1W 2.121(2) .
Zn1 O2 2.006(2) .
Zn1 O4 2.0534(19) .
Zn1 O6 1.989(2) 2_665
C1 H1 0.9300 .
C1 C2 1.365(4) .
C1 N1 1.347(3) .
C2 C3 1.429(4) .
C2 C10 1.506(3) .
C3 C4 1.455(3) .
C3 O1 1.263(3) .
C4 C5 1.402(4) .
C4 C9 1.406(4) .
C5 C6 1.408(4) .
C5 N1 1.395(3) .
C6 H6 0.9300 .
C6 C7 1.386(4) .
C7 C8 1.412(4) .
C7 N2 1.403(3) .
C8 C9 1.351(4) .
C8 F1 1.366(3) .
C9 H9 0.9300 .
C10 O2 1.265(3) .
C10 O3 1.249(3) .
C11 H11A 0.9700 .
C11 H11B 0.9700 .
C11 C12 1.510(5) .
C11 N1 1.481(4) .
C12 H12A 0.9600 .
C12 H12B 0.9600 .
C12 H12C 0.9600 .
C13 H13A 0.9700 .
C13 H13B 0.9700 .
C13 C14 1.519(4) .
C13 N2 1.461(4) .
C14 H14A 0.9700 .
C14 H14B 0.9700 .
C14 N3 1.478(4) .
C15 H15A 0.9700 .
C15 H15B 0.9700 .
C15 C16 1.513(4) .
C15 N3 1.484(4) .
C16 H16A 0.9700 .
C16 H16B 0.9700 .
C16 N2 1.465(4) .
C17 C18 1.391(4) .
C17 C22 1.405(4) .
C17 C29 1.497(4) .
C18 H18 0.9300 .
C18 C19 1.370(4) .
C19 H19 0.9300 .
C19 C20 1.381(4) .
C20 H20 0.9300 .
C20 C21 1.377(4) .
C21 H21 0.9300 .
C21 C22 1.398(4) .
C22 C23 1.498(4) .
C23 C24 1.392(4) .
C23 C28 1.396(4) .
C24 H24 0.9300 .
C24 C25 1.380(5) .
C25 H25 0.9300 .
C25 C26 1.390(5) .
C26 H26 0.9300 .
C26 C27 1.370(5) .
C27 H27 0.9300 .
C27 C28 1.389(4) .
C28 C30 1.508(4) .
C29 O4 1.280(3) .
C29 O5 1.237(4) .
C30 O6 1.288(3) .
C30 O7 1.229(4) .
O1W H1WA 0.8852 .
O1W H1WB 0.8668 .
O6 Zn1 1.989(2) 2_665
N3 H3A 0.9000 .
N3 H3B 0.9000 .

loop_
_geom_torsion_atom_site_label_1
_geom_torsion_atom_site_label_2
_geom_torsion_atom_site_label_3
_geom_torsion_atom_site_label_4
_geom_torsion
_geom_torsion_site_symmetry_1
_geom_torsion_site_symmetry_2
_geom_torsion_site_symmetry_3
_geom_torsion_site_symmetry_4
C1 C2 C3 C4 -0.3(4) . . . .
C1 C2 C3 O1 178.7(3) . . . .
C1 C2 C10 O2 -171.6(3) . . . .
C1 C2 C10 O3 5.8(4) . . . .
C2 C1 N1 C5 -0.2(5) . . . .
C2 C1 N1 C11 -171.3(3) . . . .
C2 C3 C4 C5 -0.7(4) . . . .
C2 C3 C4 C9 -179.6(3) . . . .
C2 C3 O1 Zn1 11.3(4) . . . .
C2 C10 O2 Zn1 -26.0(4) . . . .
C3 C2 C10 O2 3.7(4) . . . .
C3 C2 C10 O3 -178.9(3) . . . .
C3 C4 C5 C6 -179.3(3) . . . .
C3 C4 C5 N1 1.2(4) . . . .
C3 C4 C9 C8 178.0(3) . . . .
C4 C3 O1 Zn1 -169.69(19) . . . .
C4 C5 C6 C7 1.1(4) . . . .
C4 C5 N1 C1 -0.8(4) . . . .
C4 C5 N1 C11 170.1(3) . . . .
C5 C4 C9 C8 -1.0(5) . . . .
C5 C6 C7 C8 -0.5(4) . . . .
C5 C6 C7 N2 174.6(3) . . . .
C6 C5 N1 C1 179.7(3) . . . .
C6 C5 N1 C11 -9.4(4) . . . .
C6 C7 C8 C9 -0.9(5) . . . .
C6 C7 C8 F1 176.0(3) . . . .
C6 C7 N2 C13 -3.2(4) . . . .
C6 C7 N2 C16 135.0(3) . . . .
C7 C8 C9 C4 1.7(5) . . . .
C8 C7 N2 C13 171.7(3) . . . .
C8 C7 N2 C16 -50.1(4) . . . .
C9 C4 C5 C6 -0.4(4) . . . .
C9 C4 C5 N1 -179.9(3) . . . .
C10 C2 C3 C4 -175.6(2) . . . .
C10 C2 C3 O1 3.4(5) . . . .
C12 C11 N1 C1 96.0(3) . . . .
C12 C11 N1 C5 -75.0(4) . . . .
C13 C14 N3 C15 53.6(4) . . . .
C14 C13 N2 C7 -157.1(3) . . . .
C14 C13 N2 C16 61.1(3) . . . .
C15 C16 N2 C7 156.4(3) . . . .
C15 C16 N2 C13 -62.6(4) . . . .
C16 C15 N3 C14 -53.1(3) . . . .
C17 C18 C19 C20 0.7(5) . . . .
C17 C22 C23 C24 109.7(3) . . . .
C17 C22 C23 C28 -76.7(4) . . . .
C17 C29 O4 Zn1 -169.83(18) . . . .
C18 C17 C22 C21 -2.8(4) . . . .
C18 C17 C22 C23 176.7(3) . . . .
C18 C17 C29 O4 -30.4(4) . . . .
C18 C17 C29 O5 149.5(3) . . . .
C18 C19 C20 C21 -1.5(5) . . . .
C19 C20 C21 C22 0.2(5) . . . .
C20 C21 C22 C17 2.0(4) . . . .
C20 C21 C22 C23 -177.5(3) . . . .
C21 C22 C23 C24 -70.8(4) . . . .
C21 C22 C23 C28 102.8(3) . . . .
C22 C17 C18 C19 1.6(5) . . . .
C22 C17 C29 O4 151.0(3) . . . .
C22 C17 C29 O5 -29.1(4) . . . .
C22 C23 C24 C25 176.1(3) . . . .
C22 C23 C28 C27 -175.5(3) . . . .
C22 C23 C28 C30 2.4(4) . . . .
C23 C24 C25 C26 -0.5(5) . . . .
C23 C28 C30 O6 65.9(3) . . . .
C23 C28 C30 O7 -114.6(3) . . . .
C24 C23 C28 C27 -2.0(4) . . . .
C24 C23 C28 C30 175.9(3) . . . .
C24 C25 C26 C27 -1.6(5) . . . .
C25 C26 C27 C28 1.9(5) . . . .
C26 C27 C28 C23 -0.1(4) . . . .
C26 C27 C28 C30 -178.1(3) . . . .
C27 C28 C30 O6 -116.2(3) . . . .
C27 C28 C30 O7 63.3(4) . . . .
C28 C23 C24 C25 2.3(5) . . . .
C28 C30 O6 Zn1 -171.63(17) . . . 2_665
C29 C17 C18 C19 -177.1(3) . . . .
C29 C17 C22 C21 175.8(3) . . . .
C29 C17 C22 C23 -4.7(4) . . . .
O1 Zn1 O2 C10 30.5(2) . . . .
O1 Zn1 O4 C29 9.2(5) . . . .
O1 C3 C4 C5 -179.7(3) . . . .
O1 C3 C4 C9 1.4(4) . . . .
O1W Zn1 O1 C3 -160.6(3) . . . .
O1W Zn1 O2 C10 106.3(2) . . . .
O1W Zn1 O4 C29 54.5(2) . . . .
O2 Zn1 O1 C3 -22.2(2) . . . .
O2 Zn1 O4 C29 -82.8(2) . . . .
O3 C10 O2 Zn1 156.7(2) . . . .
O4 Zn1 O1 C3 -114.8(4) . . . .
O4 Zn1 O2 C10 -163.0(2) . . . .
O5 C29 O4 Zn1 10.2(4) . . . .
O6 Zn1 O1 C3 100.5(2) 2_665 . . .
O6 Zn1 O2 C10 -68.6(3) 2_665 . . .
O6 Zn1 O4 C29 154.4(2) 2_665 . . .
O7 C30 O6 Zn1 8.8(4) . . . 2_665
N1 C1 C2 C3 0.8(5) . . . .
N1 C1 C2 C10 176.4(3) . . . .
N1 C5 C6 C7 -179.4(3) . . . .
N2 C7 C8 C9 -176.1(3) . . . .
N2 C7 C8 F1 0.8(5) . . . .
N2 C13 C14 N3 -56.8(4) . . . .
N3 C15 C16 N2 57.4(4) . . . .
F1 C8 C9 C4 -175.3(3) . . . .
